data_1543494
loop_
_publ_author_name
'Ueno, Hiroshi'
'Aoyagi, Shinobu'
'Yamazaki, Yu'
'Ohkubo, Kei'
'Ikuma, Naohiko'
'Okada, Hiroshi'
'Kato, Tatsuhisa'
'Matsuo, Yutaka'
'Fukuzumi, Shunichi'
'Kokubo, Ken'

_publ_section_title
;
 Electrochemical reduction of cationic Li+@C60to neutral
 Li+@C60&#x02D9;&#x2212;: isolation and characterisation of endohedral
 [60]fulleride
;
_journal_issue 9
_journal_name_full 'Chem. Sci.'
_journal_page_first 5770
_journal_paper_doi 10.1039/C6SC01209D
_journal_volume 7
_journal_year 2016
_chemical_formula_sum 'C194 H92 Cl4 Li2 N8 Ni2'
_chemical_formula_weight 2807.9
_chemical_name_systematic
;
 ?
;
_space_group_crystal_system monoclinic
_space_group_IT_number 12
_space_group_name_Hall '-C 2y'
_space_group_name_H-M_alt 'C 1 2/m 1'
_symmetry_space_group_name_Hall '-C 2y'
_symmetry_space_group_name_H-M 'C 1 2/m 1'
_atom_sites_solution_hydrogens geom
_audit_creation_method SHELXL-2013
_audit_update_record
;
2016-03-07 deposited with the CCDC.
2016-06-20 downloaded from the CCDC.
;
_cell_angle_alpha 90
_cell_angle_beta 108.799(3)
_cell_angle_gamma 90
_cell_formula_units_Z 2
_cell_length_a 24.5050(10)
_cell_length_b 14.950(2)
_cell_length_c 17.4350(10)
_cell_measurement_reflns_used 1777
_cell_measurement_temperature 250
_cell_measurement_theta_max 17.151
_cell_measurement_theta_min 0.941
_cell_volume 6046.6(9)
_computing_cell_refinement 'RAPID-AUTO (Rigaku Corporation)'
_computing_data_collection 'RAPID-AUTO (Rigaku Corporation)'
_computing_data_reduction 'RAPID-AUTO (Rigaku Corporation)'
_computing_structure_refinement 'SHELXL-2013 (Sheldrick, 2013)'
_computing_structure_solution SIR2004
_diffrn_ambient_temperature 250
_diffrn_detector_area_resol_mean 10
_diffrn_measured_fraction_theta_full 0.948
_diffrn_measured_fraction_theta_max 0.914
_diffrn_measurement_device_type 'Large cylindrical imaging plate camera'
_diffrn_measurement_method 'Oscilation method'
_diffrn_radiation_type synchrotron
_diffrn_radiation_wavelength 0.41286
_diffrn_reflns_av_R_equivalents 0.0697
_diffrn_reflns_av_unetI/netI 0.0707
_diffrn_reflns_Laue_measured_fraction_full 0.948
_diffrn_reflns_Laue_measured_fraction_max 0.914
_diffrn_reflns_limit_h_max 34
_diffrn_reflns_limit_h_min -34
_diffrn_reflns_limit_k_max 21
_diffrn_reflns_limit_k_min -21
_diffrn_reflns_limit_l_max 24
_diffrn_reflns_limit_l_min -24
_diffrn_reflns_number 23193
_diffrn_reflns_point_group_measured_fraction_full 0.948
_diffrn_reflns_point_group_measured_fraction_max 0.914
_diffrn_reflns_theta_full 14.343
_diffrn_reflns_theta_max 17.151
_diffrn_reflns_theta_min 0.941
_diffrn_source 'SPring-8 BL02B1 bending magnet'
_exptl_absorpt_coefficient_mu 0.122
_exptl_absorpt_correction_type none
_exptl_crystal_colour black
_exptl_crystal_density_diffrn 1.542
_exptl_crystal_description plate
_exptl_crystal_F_000 2884
_exptl_crystal_size_max 0.2
_exptl_crystal_size_mid 0.02
_exptl_crystal_size_min 0.01
_refine_diff_density_max 0.339
_refine_diff_density_min -0.405
_refine_diff_density_rms 0.060
_refine_ls_extinction_method none
_refine_ls_goodness_of_fit_ref 0.854
_refine_ls_hydrogen_treatment constr
_refine_ls_matrix_type full
_refine_ls_number_parameters 640
_refine_ls_number_reflns 4915
_refine_ls_number_restraints 595
_refine_ls_restrained_S_all 0.831
_refine_ls_R_factor_all 0.0644
_refine_ls_R_factor_gt 0.0630
_refine_ls_shift/su_max 0.001
_refine_ls_shift/su_mean 0.000
_refine_ls_structure_factor_coef Fsqd
_refine_ls_weighting_details
;
 w=1/[\s^2^(Fo^2^)+(0.1000P)^2^]
 where P=(Fo^2^+2Fc^2^)/3
;
_refine_ls_weighting_scheme calc
_refine_ls_wR_factor_gt 0.1484
_refine_ls_wR_factor_ref 0.1501
_reflns_Friedel_coverage 0.000
_reflns_number_gt 4722
_reflns_number_total 4915
_reflns_threshold_expression 'I > 2\s(I)'
_cod_data_source_file c6sc01209d2.cif
_cod_data_source_block LiC60-NiOEP_250K
_cod_depositor_comments 'Adding full bibliography for 1543493--1543494.cif.'
_cod_database_code 1543494
_shelx_space_group_comment
;
The symmetry employed for this shelxl refinement is uniquely defined
by the following loop, which should always be used as a source of
symmetry information in preference to the above space-group names.
They are only intended as comments.
;
_shelxl_version_number 2013-2

loop_
_space_group_symop_operation_xyz
'x, y, z'
'-x, y, -z'
'x+1/2, y+1/2, z'
'-x+1/2, y+1/2, -z'
'-x, -y, -z'
'x, -y, z'
'-x+1/2, -y+1/2, -z'
'x+1/2, -y+1/2, z'

loop_
_atom_site_label
_atom_site_type_symbol
_atom_site_fract_x
_atom_site_fract_y
_atom_site_fract_z
_atom_site_U_iso_or_equiv
_atom_site_adp_type
_atom_site_occupancy
_atom_site_site_symmetry_order
_atom_site_calc_flag
_atom_site_refinement_flags_posn
_atom_site_refinement_flags_adp
_atom_site_refinement_flags_occupancy
Li1 Li 0.6373(9) 0.0000 0.156(2) 0.26(2) Uani 1 2 d S T P
C01 C 0.53282(19) 0.0000 0.0286(3) 0.0385(15) Uani 1 2 d S T P
C02 C 0.53919(5) 0.03398(16) 0.11330(12) 0.0397(19) Uani 0.5 1 d G U P
C03 C 0.56034(6) -0.09370(15) 0.03205(11) 0.0379(18) Uani 0.5 1 d G U P
C04 C 0.57195(6) 0.05442(16) -0.00991(9) 0.0406(19) Uani 0.5 1 d G U P
C05 C 0.55189(5) -0.02490(17) 0.18199(12) 0.041(2) Uani 0.5 1 d G U P
C06 C 0.56610(6) -0.11703(16) 0.17749(13) 0.043(2) Uani 0.5 1 d G U P
C07 C 0.56378(6) 0.12023(15) 0.14179(12) 0.043(2) Uani 0.5 1 d G U P
C08 C 0.58865(7) 0.17559(13) 0.09540(13) 0.046(2) Uani 0.5 1 d G U P
C09 C 0.59423(7) 0.13803(15) 0.01906(11) 0.045(2) Uani 0.5 1 d G U P
C10 C 0.57203(6) -0.14943(14) 0.10026(12) 0.042(2) Uani 0.5 1 d G U P
C11 C 0.60567(7) 0.00000(17) -0.04240(7) 0.0426(14) Uani 1 2 d G TU P
C12 C 0.59840(7) -0.09683(16) -0.01664(9) 0.0423(19) Uani 0.5 1 d G U P
C13 C 0.64467(8) -0.15743(16) 0.00024(11) 0.049(3) Uani 0.5 1 d G U P
C14 C 0.65569(8) -0.21596(13) 0.06973(13) 0.052(2) Uani 0.5 1 d G U P
C15 C 0.62060(7) -0.21187(13) 0.11871(14) 0.048(2) Uani 0.5 1 d G U P
C16 C 0.64521(8) -0.21614(13) 0.20679(14) 0.051(2) Uani 0.5 1 d G U P
C17 C 0.61234(7) -0.15687(16) 0.24313(12) 0.049(2) Uani 0.5 1 d G U P
C18 C 0.64142(8) -0.10742(18) 0.31409(10) 0.052(2) Uani 0.5 1 d G U P
C19 C 0.62646(8) -0.01436(19) 0.32005(10) 0.053(2) Uani 0.5 1 d G U P
C20 C 0.58258(7) 0.02581(18) 0.25611(11) 0.049(2) Uani 0.5 1 d G U P
C21 C 0.58989(7) 0.11648(17) 0.23074(12) 0.050(2) Uani 0.5 1 d G U P
C22 C 0.64038(8) 0.16495(16) 0.26924(12) 0.052(2) Uani 0.5 1 d G U P
C23 C 0.66653(8) 0.21974(13) 0.22154(14) 0.050(2) Uani 0.5 1 d G U P
C24 C 0.64152(8) 0.22225(12) 0.13562(14) 0.049(2) Uani 0.5 1 d G U P
C25 C 0.67864(8) 0.21887(13) 0.08440(14) 0.047(2) Uani 0.5 1 d G U P
C26 C 0.64967(8) 0.16674(15) 0.01167(11) 0.046(3) Uani 0.5 1 d G U P
C27 C 0.68090(8) 0.10985(18) -0.02213(10) 0.052(2) Uani 0.5 1 d G U P
C28 C 0.65862(8) 0.02099(18) -0.05045(7) 0.044(2) Uani 0.5 1 d G U P
C29 C 0.70618(8) -0.04188(19) -0.03250(9) 0.052(2) Uani 0.5 1 d G U P
C30 C 0.69962(8) -0.12859(18) -0.00797(10) 0.054(2) Uani 0.5 1 d G U P
C31 C 0.74533(8) -0.17098(16) 0.05868(13) 0.056(2) Uani 0.5 1 d G U P
C32 C 0.71838(8) -0.22465(13) 0.10637(14) 0.053(2) Uani 0.5 1 d G U P
C33 C 0.74204(8) -0.22818(13) 0.19099(14) 0.055(2) Uani 0.5 1 d G U P
C34 C 0.70539(8) -0.22393(13) 0.24335(14) 0.056(3) Uani 0.5 1 d G U P
C35 C 0.73514(8) -0.17231(16) 0.31581(11) 0.060(3) Uani 0.5 1 d G U P
C36 C 0.70389(8) -0.11560(18) 0.35011(9) 0.057(2) Uani 0.5 1 d G U P
C37 C 0.72706(8) -0.02636(19) 0.37926(7) 0.055(2) Uani 0.5 1 d G U P
C38 C 0.67911(9) 0.03601(19) 0.36102(8) 0.056(2) Uani 0.5 1 d G U P
C39 C 0.68578(8) 0.12311(18) 0.33576(10) 0.057(2) Uani 0.5 1 d G U P
C40 C 0.74064(8) 0.15213(16) 0.32859(11) 0.057(3) Uani 0.5 1 d G U P
C41 C 0.72932(8) 0.21063(14) 0.25748(13) 0.055(2) Uani 0.5 1 d G U P
C42 C 0.76430(7) 0.20821(13) 0.20853(14) 0.053(2) Uani 0.5 1 d G U P
C43 C 0.73927(8) 0.21138(14) 0.11991(14) 0.055(2) Uani 0.5 1 d G U P
C44 C 0.77179(7) 0.15198(17) 0.08453(13) 0.053(2) Uani 0.5 1 d G U P
C45 C 0.74322(8) 0.10233(18) 0.01438(11) 0.054(2) Uani 0.5 1 d G U P
C46 C 0.75921(8) 0.0072(2) 0.00816(10) 0.0584(18) Uani 0.5 1 d G U P
C47 C 0.80277(7) -0.03144(19) 0.07218(12) 0.056(2) Uani 0.5 1 d G U P
C48 C 0.79564(7) -0.12315(17) 0.09761(13) 0.057(2) Uani 0.5 1 d G U P
C49 C 0.82077(6) -0.12714(16) 0.18641(13) 0.055(3) Uani 0.5 1 d G U P
C50 C 0.79487(7) -0.17901(14) 0.23217(13) 0.059(3) Uani 0.5 1 d G U P
C51 C 0.79017(7) -0.14397(15) 0.30888(11) 0.057(2) Uani 0.5 1 d G U P
C52 C 0.81195(6) -0.05990(17) 0.33552(10) 0.057(2) Uani 0.5 1 d G U P
C53 C 0.77984(7) 0.00000(18) 0.37184(8) 0.0568(18) Uani 1 2 d G TU P
C54 C 0.78681(7) 0.09161(17) 0.34646(10) 0.056(2) Uani 0.5 1 d G U P
C55 C 0.82327(6) 0.08769(16) 0.29437(11) 0.058(2) Uani 0.5 1 d G U P
C56 C 0.81287(6) 0.14481(15) 0.22715(13) 0.055(3) Uani 0.5 1 d G U P
C57 C 0.81737(6) 0.11062(17) 0.15037(13) 0.055(2) Uani 0.5 1 d G U P
C58 C 0.83255(5) 0.02032(18) 0.14443(13) 0.054(2) Uani 0.5 1 d G U P
C59 C 0.84361(5) -0.03863(17) 0.21445(12) 0.050(2) Uani 0.5 1 d G U P
C60 C 0.83913(5) 0.00000(16) 0.28824(11) 0.0531(17) Uani 1 2 d G TU P
Ni1 Ni 0.94994(2) 0.0000 0.39873(4) 0.02210(17) Uani 1 2 d S T P
N1 N 0.97712(15) 0.0000 0.3045(3) 0.0281(10) Uani 1 2 d S T P
N2 N 0.94860(11) -0.1314(2) 0.39716(18) 0.0263(6) Uani 1 1 d . . .
N3 N 0.92000(14) 0.0000 0.4904(2) 0.0238(9) Uani 1 2 d S T P
C101 C 0.98712(13) -0.0732(3) 0.2622(2) 0.0309(8) Uani 1 1 d . . .
C102 C 0.98201(14) -0.1606(3) 0.2825(2) 0.0347(9) Uani 1 1 d . . .
H102 H 0.9920 -0.2047 0.2518 0.042 Uiso 1 1 calc R U .
C103 C 0.96322(13) -0.1880(3) 0.3447(2) 0.0311(9) Uani 1 1 d . . .
C104 C 0.93121(13) -0.1883(3) 0.4476(2) 0.0292(8) Uani 1 1 d . . .
C105 C 0.91172(14) -0.1609(3) 0.5095(2) 0.0322(9) Uani 1 1 d . . .
H105 H 0.9023 -0.2047 0.5409 0.039 Uiso 1 1 calc R U .
C106 C 0.90529(13) -0.0729(3) 0.5280(2) 0.0285(8) Uani 1 1 d . . .
C114 C 1.00282(14) -0.0452(3) 0.1926(2) 0.0364(9) Uani 1 1 d . . .
C115 C 0.95482(16) -0.2807(3) 0.3616(3) 0.0378(10) Uani 1 1 d . . .
C116 C 0.93544(15) -0.2809(3) 0.4259(2) 0.0344(9) Uani 1 1 d . . .
C117 C 0.88116(13) -0.0452(3) 0.5899(2) 0.0329(9) Uani 1 1 d . . .
C123 C 1.01176(19) -0.1091(4) 0.1307(3) 0.0496(12) Uani 1 1 d . . .
H12C H 1.0353 -0.1589 0.1586 0.060 Uiso 1 1 calc R U .
H12D H 1.0325 -0.0787 0.0995 0.060 Uiso 1 1 calc R U .
C124 C 0.9553(2) -0.1451(5) 0.0733(3) 0.0758(18) Uani 1 1 d . . .
H12E H 0.9632 -0.1836 0.0340 0.114 Uiso 1 1 calc R U .
H12F H 0.9316 -0.0961 0.0461 0.114 Uiso 1 1 calc R U .
H12G H 0.9356 -0.1782 0.1035 0.114 Uiso 1 1 calc R U .
C125 C 0.9644(3) -0.3584(4) 0.3128(3) 0.0641(15) Uani 1 1 d . . .
H12H H 0.9690 -0.4124 0.3450 0.077 Uiso 1 1 calc R U .
H12I H 0.9998 -0.3488 0.3004 0.077 Uiso 1 1 calc R U .
C126 C 0.9151(3) -0.3713(5) 0.2343(4) 0.104(3) Uani 1 1 d . . .
H12J H 0.9237 -0.4205 0.2047 0.155 Uiso 1 1 calc R U .
H12K H 0.9102 -0.3178 0.2023 0.155 Uiso 1 1 calc R U .
H12L H 0.8803 -0.3837 0.2463 0.155 Uiso 1 1 calc R U .
C127 C 0.91771(18) -0.3585(3) 0.4671(3) 0.0501(12) Uani 1 1 d . . .
H12M H 0.9324 -0.3493 0.5253 0.060 Uiso 1 1 calc R U .
H12N H 0.9352 -0.4126 0.4550 0.060 Uiso 1 1 calc R U .
C128 C 0.8531(2) -0.3714(4) 0.4419(4) 0.086(2) Uani 1 1 d . . .
H12O H 0.8445 -0.4221 0.4698 0.128 Uiso 1 1 calc R U .
H12P H 0.8383 -0.3815 0.3845 0.128 Uiso 1 1 calc R U .
H12Q H 0.8356 -0.3189 0.4553 0.128 Uiso 1 1 calc R U .
C129 C 0.85661(17) -0.1076(4) 0.6374(3) 0.0470(11) Uani 1 1 d . . .
H12R H 0.8566 -0.0787 0.6872 0.056 Uiso 1 1 calc R U .
H12S H 0.8806 -0.1606 0.6516 0.056 Uiso 1 1 calc R U .
C130 C 0.79466(19) -0.1350(5) 0.5882(4) 0.079(2) Uani 1 1 d . . .
H13A H 0.7801 -0.1759 0.6194 0.119 Uiso 1 1 calc R U .
H13B H 0.7946 -0.1634 0.5388 0.119 Uiso 1 1 calc R U .
H13C H 0.7706 -0.0828 0.5757 0.119 Uiso 1 1 calc R U .
C201 C 0.7900(17) -0.026(3) -0.180(3) 0.084(8) Uani 0.172(9) 1 d D U P
H20A H 0.8003 -0.0797 -0.2003 0.100 Uiso 0.1724 1 d . U P
H20B H 0.7727 -0.0358 -0.1407 0.100 Uiso 0.1724 1 d . U P
Cl11 Cl 0.7426(8) 0.0251(16) -0.2575(12) 0.102(5) Uani 0.172(9) 1 d D U P
Cl12 Cl 0.8517(10) 0.024(3) -0.131(2) 0.118(5) Uani 0.172(9) 1 d D U P
C301 C 0.7770(11) -0.060(2) -0.185(4) 0.083(8) Uani 0.173(10) 1 d D U P
H30A H 0.7616 -0.0961 -0.1517 0.099 Uiso 0.173 1 d . U P
H30B H 0.7803 -0.0926 -0.2287 0.099 Uiso 0.173 1 d . U P
Cl21 Cl 0.7294(7) 0.0201(17) -0.2212(14) 0.097(6) Uani 0.173(10) 1 d D U P
Cl22 Cl 0.8439(8) -0.039(2) -0.1287(16) 0.117(5) Uani 0.173(10) 1 d D U P
C401 C 0.8065(17) -0.047(2) -0.153(4) 0.082(8) Uani 0.154(10) 1 d D U P
H40A H 0.8300 -0.0810 -0.1728 0.098 Uiso 0.1542 1 d . U P
H40B H 0.8039 -0.0718 -0.1029 0.098 Uiso 0.1542 1 d . U P
Cl31 Cl 0.7408(9) -0.056(2) -0.2179(17) 0.107(5) Uani 0.154(10) 1 d D U P
Cl32 Cl 0.8370(13) 0.053(2) -0.129(2) 0.116(5) Uani 0.154(10) 1 d D U P

loop_
_atom_site_aniso_label
_atom_site_aniso_U_11
_atom_site_aniso_U_22
_atom_site_aniso_U_33
_atom_site_aniso_U_23
_atom_site_aniso_U_13
_atom_site_aniso_U_12
Li1 0.078(12) 0.47(7) 0.19(3) 0.000 0.001(16) 0.000
C01 0.0225(19) 0.047(4) 0.039(3) 0.000 0.000(2) 0.000
C02 0.022(2) 0.053(5) 0.040(4) -0.011(3) 0.003(2) 0.002(3)
C03 0.027(3) 0.037(4) 0.041(4) -0.005(3) -0.001(3) -0.008(3)
C04 0.029(3) 0.049(5) 0.038(4) 0.008(4) 0.003(3) 0.007(3)
C05 0.024(2) 0.060(5) 0.040(3) -0.001(3) 0.011(2) 0.001(3)
C06 0.036(3) 0.055(5) 0.041(4) 0.004(4) 0.015(3) -0.011(3)
C07 0.031(3) 0.052(5) 0.045(4) -0.008(4) 0.010(3) 0.010(3)
C08 0.037(3) 0.041(5) 0.052(4) 0.003(4) 0.002(3) 0.008(4)
C09 0.036(3) 0.039(4) 0.046(4) 0.014(4) -0.005(3) -0.002(3)
C10 0.033(3) 0.039(4) 0.047(4) 0.001(4) 0.001(3) -0.011(3)
C11 0.038(2) 0.059(4) 0.025(2) 0.000 0.002(2) 0.000
C12 0.035(3) 0.049(4) 0.031(3) -0.007(3) -0.005(3) 0.003(3)
C13 0.049(4) 0.047(5) 0.046(4) -0.009(4) 0.009(4) 0.000(4)
C14 0.050(4) 0.039(5) 0.058(5) -0.009(4) 0.006(4) 0.003(4)
C15 0.044(4) 0.027(4) 0.059(5) 0.002(4) -0.002(4) -0.007(3)
C16 0.052(4) 0.036(4) 0.054(5) 0.011(4) 0.001(4) -0.005(4)
C17 0.044(4) 0.048(5) 0.053(4) 0.019(4) 0.014(3) -0.004(4)
C18 0.057(4) 0.060(5) 0.038(4) 0.008(4) 0.014(3) 0.001(4)
C19 0.052(3) 0.077(5) 0.035(3) -0.007(4) 0.020(3) 0.005(4)
C20 0.042(3) 0.067(6) 0.044(3) -0.001(3) 0.023(3) 0.001(3)
C21 0.040(3) 0.061(5) 0.048(4) -0.017(4) 0.012(3) 0.009(4)
C22 0.047(4) 0.057(5) 0.050(4) -0.027(4) 0.012(3) 0.003(4)
C23 0.054(4) 0.037(5) 0.054(5) -0.015(4) 0.012(4) 0.006(4)
C24 0.046(4) 0.028(4) 0.065(5) -0.004(4) 0.004(4) 0.008(3)
C25 0.047(4) 0.033(4) 0.055(4) 0.013(4) 0.007(4) -0.002(4)
C26 0.052(4) 0.041(5) 0.039(4) 0.024(4) 0.007(4) 0.001(4)
C27 0.055(4) 0.059(5) 0.043(4) 0.016(4) 0.017(3) -0.006(4)
C28 0.048(3) 0.058(6) 0.025(3) -0.001(3) 0.011(2) -0.002(3)
C29 0.051(3) 0.068(5) 0.041(4) -0.001(4) 0.020(3) 0.000(4)
C30 0.054(4) 0.063(5) 0.044(4) -0.011(4) 0.016(4) 0.007(4)
C31 0.048(4) 0.064(5) 0.059(5) -0.013(4) 0.020(4) 0.013(4)
C32 0.048(4) 0.047(5) 0.062(5) -0.005(4) 0.015(4) 0.011(4)
C33 0.040(4) 0.043(5) 0.069(5) 0.006(4) 0.002(4) 0.011(4)
C34 0.055(4) 0.045(5) 0.056(5) 0.014(4) 0.001(4) 0.003(4)
C35 0.058(4) 0.061(5) 0.043(4) 0.017(4) -0.006(4) 0.006(4)
C36 0.063(4) 0.067(5) 0.037(4) 0.011(4) 0.009(4) 0.005(4)
C37 0.057(3) 0.071(6) 0.028(3) -0.002(3) -0.001(3) 0.002(3)
C38 0.063(4) 0.073(5) 0.026(3) -0.008(3) 0.008(3) -0.002(4)
C39 0.065(4) 0.066(5) 0.030(4) -0.026(4) 0.002(4) 0.001(4)
C40 0.059(4) 0.055(5) 0.045(4) -0.026(4) 0.001(4) -0.003(4)
C41 0.062(4) 0.036(5) 0.056(5) -0.021(4) 0.005(4) -0.006(4)
C42 0.044(4) 0.038(5) 0.065(5) -0.006(4) 0.001(4) -0.015(4)
C43 0.050(4) 0.040(5) 0.066(5) 0.012(4) 0.008(4) -0.015(4)
C44 0.037(4) 0.059(5) 0.066(5) 0.021(4) 0.020(4) -0.012(4)
C45 0.049(4) 0.066(5) 0.049(4) 0.010(4) 0.021(3) -0.009(4)
C46 0.045(3) 0.082(5) 0.054(3) -0.003(6) 0.024(3) 0.005(5)
C47 0.034(3) 0.078(6) 0.062(4) -0.002(4) 0.023(3) 0.000(3)
C48 0.036(4) 0.071(5) 0.065(5) -0.013(5) 0.017(4) 0.014(4)
C49 0.030(3) 0.071(5) 0.061(5) 0.001(5) 0.010(4) 0.012(4)
C50 0.038(4) 0.061(5) 0.064(5) 0.006(4) -0.002(4) 0.009(4)
C51 0.039(3) 0.065(5) 0.048(4) 0.015(4) -0.011(3) 0.007(4)
C52 0.039(3) 0.071(5) 0.046(4) 0.008(4) -0.005(3) 0.006(4)
C53 0.046(3) 0.076(4) 0.032(3) 0.000 -0.010(2) 0.000
C54 0.044(4) 0.068(5) 0.039(4) -0.014(4) -0.011(3) -0.003(4)
C55 0.033(3) 0.068(5) 0.053(4) -0.006(4) -0.012(3) -0.012(4)
C56 0.031(3) 0.059(5) 0.063(5) -0.002(4) 0.000(3) -0.020(4)
C57 0.034(3) 0.067(5) 0.064(5) 0.002(5) 0.015(3) -0.021(4)
C58 0.026(2) 0.077(6) 0.061(4) 0.005(4) 0.017(3) 0.003(3)
C59 0.020(2) 0.069(5) 0.055(4) 0.004(4) 0.006(3) 0.005(3)
C60 0.023(2) 0.072(4) 0.051(3) 0.000 -0.006(2) 0.000
Ni1 0.0214(2) 0.0210(4) 0.0229(3) 0.000 0.0056(2) 0.000
N1 0.0249(16) 0.027(3) 0.032(2) 0.000 0.0078(16) 0.000
N2 0.0262(11) 0.0226(16) 0.0281(14) -0.0009(15) 0.0062(10) -0.0010(13)
N3 0.0216(16) 0.026(3) 0.024(2) 0.000 0.0081(14) 0.000
C101 0.0269(14) 0.036(2) 0.0293(18) -0.0031(18) 0.0081(13) 0.0000(15)
C102 0.0384(17) 0.032(2) 0.034(2) -0.0072(18) 0.0117(15) 0.0036(17)
C103 0.0315(15) 0.028(2) 0.0304(19) -0.0016(17) 0.0055(14) 0.0020(15)
C104 0.0266(14) 0.024(2) 0.0345(19) 0.0000(17) 0.0071(13) 0.0006(14)
C105 0.0333(15) 0.031(2) 0.035(2) 0.0072(18) 0.0134(14) -0.0009(16)
C106 0.0253(13) 0.031(2) 0.0279(18) 0.0040(17) 0.0067(12) -0.0011(15)
C114 0.0351(15) 0.045(3) 0.0318(19) -0.0010(17) 0.0145(14) 0.0007(16)
C115 0.0454(19) 0.027(2) 0.038(2) -0.0033(19) 0.0100(16) 0.0036(17)
C116 0.0386(17) 0.021(2) 0.041(2) 0.0028(18) 0.0089(15) -0.0013(15)
C117 0.0277(13) 0.042(2) 0.0298(17) 0.0008(17) 0.0107(13) -0.0026(15)
C123 0.060(2) 0.054(3) 0.049(3) -0.010(2) 0.036(2) -0.006(2)
C124 0.090(3) 0.096(5) 0.049(3) -0.031(3) 0.034(3) -0.031(4)
C125 0.112(4) 0.029(3) 0.059(3) -0.007(2) 0.039(3) 0.001(3)
C126 0.167(7) 0.066(5) 0.067(4) -0.036(4) 0.022(4) -0.029(5)
C127 0.062(2) 0.026(2) 0.069(3) 0.000(2) 0.029(2) -0.003(2)
C128 0.072(3) 0.063(4) 0.120(5) 0.009(4) 0.029(3) -0.029(3)
C129 0.052(2) 0.054(3) 0.042(2) 0.011(2) 0.0247(18) 0.003(2)
C130 0.053(2) 0.090(5) 0.100(4) 0.042(4) 0.030(3) -0.015(3)
C201 0.08(2) 0.07(2) 0.10(2) 0.000(16) 0.028(17) -0.021(15)
Cl11 0.115(6) 0.080(13) 0.095(9) 0.000(8) 0.012(6) -0.006(6)
Cl12 0.066(6) 0.119(13) 0.158(6) 0.059(14) 0.020(6) 0.001(10)
C301 0.08(2) 0.07(2) 0.10(2) -0.001(16) 0.028(17) -0.019(15)
Cl21 0.101(6) 0.076(15) 0.095(8) 0.009(7) 0.005(6) -0.007(6)
Cl22 0.067(7) 0.118(12) 0.158(6) 0.055(13) 0.025(6) 0.002(10)
C401 0.08(2) 0.07(2) 0.10(2) 0.000(16) 0.030(17) -0.018(15)
Cl31 0.118(7) 0.076(13) 0.105(9) 0.003(8) 0.003(7) -0.012(7)
Cl32 0.073(7) 0.116(12) 0.153(7) 0.060(14) 0.029(7) -0.007(10)

loop_
_atom_type_symbol
_atom_type_description
_atom_type_scat_dispersion_real
_atom_type_scat_dispersion_imag
_atom_type_scat_source
C C -0.0011 0.0005 'S. Sasaki (1989) KEK Report 88-14.'
N N -0.0016 0.0010 'S. Sasaki (1989) KEK Report 88-14.'
Ni Ni 0.1708 0.4042 'S. Sasaki (1989) KEK Report 88-14.'
Cl Cl 0.0374 0.0521 'S. Sasaki (1989) KEK Report 88-14.'
H H 0.0000 0.0000 'S. Sasaki (1989) KEK Report 88-14.'
Li Li -0.0009 0.0000 'S. Sasaki (1989) KEK Report 88-14.'

loop_
_geom_angle_atom_site_label_1
_geom_angle_atom_site_label_2
_geom_angle_atom_site_label_3
_geom_angle
_geom_angle_site_symmetry_1
_geom_angle_site_symmetry_3
C05 Li1 C02 36.1(4) . .
C05 Li1 C07 57.7(6) . .
C02 Li1 C07 34.5(3) . .
C05 Li1 C20 34.9(5) . .
C02 Li1 C20 58.0(7) . .
C07 Li1 C20 55.8(6) . .
C05 Li1 C06 33.4(3) . .
C02 Li1 C06 61.2(6) . .
C07 Li1 C06 90.1(9) . .
C20 Li1 C06 58.2(7) . .
C05 Li1 C21 56.1(7) . .
C02 Li1 C21 56.3(6) . .
C07 Li1 C21 33.1(3) . .
C20 Li1 C21 32.3(4) . .
C06 Li1 C21 87.1(10) . .
C02 C01 C03 111.0(3) . .
C02 C01 C04 111.0(2) . .
C03 C01 C04 99.6(3) . .
C05 C02 C07 107.8 . .
C05 C02 C01 122.08(11) . .
C07 C02 C01 122.25(14) . .
C05 C02 Li1 71.2(8) . .
C07 C02 Li1 79.2(2) . .
C01 C02 Li1 90.5(9) . .
C10 C03 C12 118.9 . .
C10 C03 C01 122.5(2) . .
C12 C03 C01 111.2(2) . .
C10 C03 Li1 74.7(5) . .
C12 C03 Li1 93.9(7) . .
C01 C03 Li1 75.5(3) . .
C09 C04 C11 117 . .
C09 C04 C01 122.29(17) . .
C11 C04 C01 113.21(14) . .
C06 C05 C02 122.4 . .
C06 C05 C20 118.6 . .
C02 C05 C20 109.1 . .
C06 C05 Li1 83.81(13) . .
C02 C05 Li1 72.7(6) . .
C20 C05 Li1 81.5(7) . .
C05 C06 C17 119.6 . .
C05 C06 C10 117.5 . .
C17 C06 C10 107.6 . .
C05 C06 Li1 62.8(4) . .
C17 C06 Li1 90.1(5) . .
C10 C06 Li1 79.6(7) . .
C08 C07 C02 122.1 . .
C08 C07 C21 119.9 . .
C02 C07 C21 108.6 . .
C08 C07 Li1 92.7(7) . .
C02 C07 Li1 66.3(4) . .
C21 C07 Li1 79.4(8) . .
C07 C08 C24 119.2 . .
C07 C08 C09 117.9 . .
C24 C08 C09 106.9 . .
C04 C09 C26 119.7 . .
C04 C09 C08 121.6 . .
C26 C09 C08 108.8 . .
C03 C10 C15 119.6 . .
C03 C10 C06 121.5 . .
C15 C10 C06 108.6 . .
C03 C10 Li1 75.6(7) . .
C15 C10 Li1 95.9(4) . .
C06 C10 Li1 68.2(8) . .
C28 C11 C04 127 . .
C28 C11 C12 116.2 . .
C04 C11 C12 106.8 . .
C13 C12 C03 121.7 . .
C13 C12 C11 120.3 . .
C03 C12 C11 107.2 . .
C12 C13 C14 119 . .
C12 C13 C30 119.6 . .
C14 C13 C30 109.3 . .
C15 C14 C13 120 . .
C15 C14 C32 120.2 . .
C13 C14 C32 107.7 . .
C14 C15 C16 121 . .
C14 C15 C10 120.7 . .
C16 C15 C10 106.9 . .
C34 C16 C15 119.8 . .
C34 C16 C17 119.5 . .
C15 C16 C17 109.2 . .
C18 C17 C06 121.2 . .
C18 C17 C16 119.9 . .
C06 C17 C16 107.7 . .
C17 C18 C19 119.6 . .
C17 C18 C36 119.5 . .
C19 C18 C36 107.7 . .
C20 C19 C18 119.9 . .
C20 C19 C38 119.6 . .
C18 C19 C38 108.9 . .
C19 C20 C21 120 . .
C19 C20 C05 121.1 . .
C21 C20 C05 106.9 . .
C19 C20 Li1 92.4(5) . .
C21 C20 Li1 77.83(15) . .
C05 C20 Li1 63.6(4) . .
C22 C21 C20 120.8 . .
C22 C21 C07 120 . .
C20 C21 C07 107.5 . .
C22 C21 Li1 96.7(4) . .
C20 C21 Li1 69.8(5) . .
C07 C21 Li1 67.6(6) . .
C21 C22 C23 120 . .
C21 C22 C39 119.1 . .
C23 C22 C39 109.4 . .
C24 C23 C22 119.8 . .
C24 C23 C41 119.2 . .
C22 C23 C41 107.3 . .
C23 C24 C08 121 . .
C23 C24 C25 119.9 . .
C08 C24 C25 108.9 . .
C43 C25 C26 118.9 . .
C43 C25 C24 120.3 . .
C26 C25 C24 108.9 . .
C27 C26 C25 120.8 . .
C27 C26 C09 120.5 . .
C25 C26 C09 106.5 . .
C26 C27 C45 120.2 . .
C26 C27 C28 120.1 . .
C45 C27 C28 107.6 . .
C11 C28 C29 123 . .
C11 C28 C27 115.6 . .
C29 C28 C27 109.2 . .
C30 C29 C28 120.4 . .
C30 C29 C46 119.4 . .
C28 C29 C46 107.9 . .
C29 C30 C13 120.4 . .
C29 C30 C31 120.7 . .
C13 C30 C31 106.6 . .
C48 C31 C32 119.7 . .
C48 C31 C30 119.4 . .
C32 C31 C30 108.5 . .
C33 C32 C31 120.8 . .
C33 C32 C14 118.8 . .
C31 C32 C14 107.8 . .
C32 C33 C50 119.9 . .
C32 C33 C34 121.5 . .
C50 C33 C34 107.1 . .
C16 C34 C35 120.4 . .
C16 C34 C33 118.7 . .
C35 C34 C33 109 . .
C36 C35 C51 120.6 . .
C36 C35 C34 120.1 . .
C51 C35 C34 107.5 . .
C35 C36 C18 120.6 . .
C35 C36 C37 119.5 . .
C18 C36 C37 107.8 . .
C53 C37 C38 120.4 . .
C53 C37 C36 119.2 . .
C38 C37 C36 108.1 . .
C39 C38 C37 119.8 . .
C39 C38 C19 119.9 . .
C37 C38 C19 107.4 . .
C38 C39 C40 120.6 . .
C38 C39 C22 120.7 . .
C40 C39 C22 107 . .
C54 C40 C39 119.3 . .
C54 C40 C41 119.4 . .
C39 C40 C41 108.8 . .
C42 C41 C40 121.1 . .
C42 C41 C23 120.6 . .
C40 C41 C23 107.6 . .
C41 C42 C43 120.9 . .
C41 C42 C56 119.7 . .
C43 C42 C56 106.7 . .
C25 C43 C44 120.2 . .
C25 C43 C42 119.1 . .
C44 C43 C42 109 . .
C45 C44 C43 120.2 . .
C45 C44 C57 120.1 . .
C43 C44 C57 108.1 . .
C44 C45 C27 119.7 . .
C44 C45 C46 119.9 . .
C27 C45 C46 107.8 . .
C47 C46 C29 120.8 . .
C47 C46 C45 119.2 . .
C29 C46 C45 107.5 . .
C46 C47 C58 120.8 . .
C46 C47 C48 119.5 . .
C58 C47 C48 108 . .
C31 C48 C47 120.2 . .
C31 C48 C49 119.7 . .
C47 C48 C49 107.8 . .
C50 C49 C59 120.4 . .
C50 C49 C48 120.5 . .
C59 C49 C48 107.5 . .
C49 C50 C33 119.4 . .
C49 C50 C51 120.1 . .
C33 C50 C51 108 . .
C52 C51 C35 120.2 . .
C52 C51 C50 119.5 . .
C35 C51 C50 108.5 . .
C51 C52 C53 119.8 . .
C51 C52 C60 123 . .
C53 C52 C60 105.4 . .
C37 C53 C54 119.5 . .
C37 C53 C52 120.7 . .
C54 C53 C52 108.1 . .
C40 C54 C53 120.4 . .
C40 C54 C55 119.8 . .
C53 C54 C55 107.6 . .
C60 C55 C56 119.5 . .
C60 C55 C54 109.2 . .
C56 C55 C54 120.6 . .
C55 C56 C57 120.1 . .
C55 C56 C42 119.4 . .
C57 C56 C42 108.4 . .
C58 C57 C44 120.1 . .
C58 C57 C56 119.9 . .
C44 C57 C56 107.9 . .
C57 C58 C47 120 . .
C57 C58 C59 119.9 . .
C47 C58 C59 108 . .
C60 C59 C49 122 . .
C60 C59 C58 117.2 . .
C49 C59 C58 108.7 . .
C55 C60 C59 123.5 . .
C55 C60 C52 109.7 . .
C59 C60 C52 115 . .
N1 Ni1 N3 178.03(15) . .
N1 Ni1 N2 89.83(10) . 6
N3 Ni1 N2 90.14(10) . 6
N1 Ni1 N2 89.83(10) . .
N3 Ni1 N2 90.14(10) . .
N2 Ni1 N2 177.94(16) 6 .
C101 N1 C101 104.4(5) . 6
C101 N1 Ni1 127.8(2) . .
C101 N1 Ni1 127.8(2) 6 .
C103 N2 C104 104.1(3) . .
C103 N2 Ni1 128.1(3) . .
C104 N2 Ni1 127.8(3) . .
C106 N3 C106 104.5(4) 6 .
C106 N3 Ni1 127.7(2) 6 .
C106 N3 Ni1 127.7(2) . .
C102 C101 N1 124.7(4) . .
C102 C101 C114 124.3(4) . .
N1 C101 C114 111.0(4) . .
C101 C102 C103 124.8(4) . .
C102 C103 N2 124.7(4) . .
C102 C103 C115 123.6(4) . .
N2 C103 C115 111.7(4) . .
C105 C104 N2 124.7(4) . .
C105 C104 C116 124.2(4) . .
N2 C104 C116 111.1(3) . .
C106 C105 C104 124.3(4) . .
C105 C106 N3 125.3(4) . .
C105 C106 C117 123.5(4) . .
N3 C106 C117 111.2(4) . .
C114 C114 C101 106.8(2) 6 .
C114 C114 C123 129.3(3) 6 .
C101 C114 C123 123.7(4) . .
C116 C115 C103 106.4(4) . .
C116 C115 C125 128.9(5) . .
C103 C115 C125 124.6(4) . .
C115 C116 C104 106.7(4) . .
C115 C116 C127 129.3(4) . .
C104 C116 C127 123.9(4) . .
C117 C117 C106 106.6(2) 6 .
C117 C117 C129 128.6(3) 6 .
C106 C117 C129 124.6(4) . .
C114 C123 C124 112.6(4) . .
C115 C125 C126 112.6(5) . .
C116 C127 C128 113.4(4) . .
C117 C129 C130 111.0(4) . .
Cl22 C301 Cl21 122(2) . .
Cl31 C401 Cl32 121(2) . .

loop_
_geom_bond_atom_site_label_1
_geom_bond_atom_site_label_2
_geom_bond_distance
_geom_bond_site_symmetry_2
Li1 C05 2.31(3) .
Li1 C02 2.33(2) .
Li1 C07 2.500(17) .
Li1 C20 2.55(4) .
Li1 C06 2.58(2) .
Li1 C21 2.66(3) .
C01 C02 1.521(6) .
C01 C03 1.547(3) .
C01 C04 1.564(5) .
C02 C05 1.4372 .
C02 C07 1.4421 .
C03 C10 1.404 .
C03 C12 1.4501 .
C04 C09 1.3921 .
C04 C11 1.4026 .
C05 C06 1.4289 .
C05 C20 1.4779 .
C06 C17 1.4535 .
C06 C10 1.4817 .
C07 C08 1.4243 .
C07 C21 1.4759 .
C08 C24 1.4391 .
C08 C09 1.491 .
C09 C26 1.4694 .
C10 C15 1.4644 .
C11 C28 1.3852 .
C11 C12 1.5429 .
C12 C13 1.4064 .
C13 C14 1.4476 .
C13 C30 1.4642 .
C14 C15 1.3948 .
C14 C32 1.4672 .
C15 C16 1.4591 .
C16 C34 1.4102 .
C16 C17 1.4711 .
C17 C18 1.4203 .
C18 C19 1.4509 .
C18 C36 1.4604 .
C19 C20 1.4096 .
C19 C38 1.4656 .
C20 C21 1.4547 .
C21 C22 1.4041 .
C22 C23 1.4547 .
C22 C39 1.4637 .
C23 C24 1.4246 .
C23 C41 1.4689 .
C24 C25 1.4666 .
C25 C43 1.4179 .
C25 C26 1.4626 .
C26 C27 1.3952 .
C27 C45 1.4573 .
C27 C28 1.4605 .
C28 C29 1.4508 .
C29 C30 1.3904 .
C29 C46 1.4612 .
C30 C31 1.4723 .
C31 C48 1.3974 .
C31 C32 1.4577 .
C32 C33 1.4017 .
C33 C50 1.4604 .
C33 C34 1.4738 .
C34 C35 1.4593 .
C35 C36 1.3994 .
C35 C51 1.4552 .
C36 C37 1.4747 .
C37 C53 1.3974 .
C37 C38 1.4527 .
C38 C39 1.401 .
C39 C40 1.4558 .
C40 C54 1.403 .
C40 C41 1.4688 .
C41 C42 1.3915 .
C42 C43 1.468 .
C42 C56 1.4735 .
C43 C44 1.4565 .
C44 C45 1.409 .
C44 C57 1.4566 .
C45 C46 1.4889 .
C46 C47 1.3965 .
C47 C58 1.458 .
C47 C48 1.4685 .
C48 C49 1.4715 .
C49 C50 1.4025 .
C49 C59 1.4584 .
C50 C51 1.4751 .
C51 C52 1.3857 .
C52 C53 1.464 .
C52 C60 1.5094 .
C53 C54 1.466 .
C54 C55 1.4663 .
C55 C60 1.3813 .
C55 C56 1.4054 .
C56 C57 1.4699 .
C57 C58 1.413 .
C58 C59 1.4584 .
C59 C60 1.4465 .
Ni1 N1 1.962(5) .
Ni1 N3 1.963(4) .
Ni1 N2 1.964(3) 6
Ni1 N2 1.964(3) .
N1 C101 1.386(5) .
N1 C101 1.386(5) 6
N2 C103 1.375(5) .
N2 C104 1.386(5) .
N3 C106 1.377(5) 6
N3 C106 1.377(5) .
C101 C102 1.370(6) .
C101 C114 1.448(5) .
C102 C103 1.371(6) .
C103 C115 1.445(6) .
C104 C105 1.377(5) .
C104 C116 1.448(6) .
C105 C106 1.376(6) .
C106 C117 1.448(5) .
C114 C114 1.352(9) 6
C114 C123 1.509(6) .
C115 C116 1.352(6) .
C115 C125 1.502(6) .
C116 C127 1.500(6) .
C117 C117 1.352(8) 6
C117 C129 1.496(6) .
C123 C124 1.520(6) .
C125 C126 1.517(8) .
C127 C128 1.512(6) .
C129 C130 1.539(6) .
C301 Cl22 1.649(16) .
C301 Cl21 1.650(16) .
C401 Cl31 1.652(16) .
C401 Cl32 1.656(16) .
